data_7232618
loop_
_publ_author_name
'Troyano, Javier'
'Castillo, \'Oscar'
'Amo-Ochoa, Pilar'
'Mart\'inez, J. Ignacio'
'Zamora, F\'elix'
'Delgado, Salom\'e'

_publ_section_title
;
 Reversible transformation between Cu(i)-thiophenolate coordination
 polymers displaying luminescence and electrical properties
;
_journal_issue 20
_journal_name_full CrystEngComm
_journal_page_first 3232
_journal_paper_doi 10.1039/C9CE00313D
_journal_volume 21
_journal_year 2019
_chemical_formula_moiety 'C22 H21 Cu6 I3 N2 S3'
_chemical_formula_sum 'C22 H21 Cu6 I3 N2 S3'
_chemical_formula_weight 1171.53
_chemical_name_systematic
; 
triiodidobis(acetonitrile)hexacopper(I) 
;
_space_group_crystal_system monoclinic
_space_group_IT_number 14
_space_group_name_Hall '-P 2ybc'
_space_group_name_H-M_alt 'P 1 21/c 1'
_symmetry_space_group_name_Hall '-P 2ybc'
_symmetry_space_group_name_H-M 'P 1 21/c 1'
_atom_sites_solution_primary direct
_atom_sites_solution_secondary difmap
_audit_creation_method SHELXL
_audit_update_record
;
2019-03-04 deposited with the CCDC.    2019-04-17 downloaded from the CCDC.
;
_cell_angle_alpha 90
_cell_angle_beta 92.828(2)
_cell_angle_gamma 90
_cell_formula_units_Z 4
_cell_length_a 20.6948(9)
_cell_length_b 19.1425(7)
_cell_length_c 7.5103(2)
_cell_measurement_reflns_used 35240
_cell_measurement_temperature 200(2)
_cell_measurement_theta_max 25.347
_cell_measurement_theta_min 2.239
_cell_measurement_wavelength 0.71073
_cell_volume 2971.58(19)
_computing_cell_refinement 'CrysAlis CCD (Oxford Diffraction, 2003)'
_computing_data_collection 'CrysAlis CCD (Oxford Diffraction, 2003)'
_computing_data_reduction 'CrysAlis RED (Oxford Diffraction, 2003)'
_computing_molecular_graphics 'Ortep-3 (Farrugia, 1997)'
_computing_publication_material 'WinGX (Farrugia, 1999)'
_computing_structure_refinement 'SHELXL-97 (Sheldrick, 1997)'
_computing_structure_solution 'Sir92 (Altomare et al., 1993)'
_diffrn_ambient_environment N~2~
_diffrn_ambient_temperature 200(2)
_diffrn_detector_area_resol_mean 8.3333
_diffrn_measured_fraction_theta_full 0.997
_diffrn_measured_fraction_theta_max 0.997
_diffrn_measurement_device 'four-circle diffractometer'
_diffrn_measurement_device_type 'Bruker Kappa Apex II'
_diffrn_radiation_probe x-ray
_diffrn_radiation_type 'Mo K\a'
_diffrn_radiation_wavelength 0.71073
_diffrn_reflns_av_R_equivalents 0.0794
_diffrn_reflns_av_unetI/netI 0.0647
_diffrn_reflns_limit_h_max 24
_diffrn_reflns_limit_h_min -24
_diffrn_reflns_limit_k_max 23
_diffrn_reflns_limit_k_min -23
_diffrn_reflns_limit_l_max 8
_diffrn_reflns_limit_l_min -9
_diffrn_reflns_number 35240
_diffrn_reflns_theta_full 25.242
_diffrn_reflns_theta_max 25.347
_diffrn_reflns_theta_min 2.239
_exptl_absorpt_coefficient_mu 7.561
_exptl_absorpt_correction_T_max 0.863
_exptl_absorpt_correction_T_min 0.704
_exptl_absorpt_correction_type multi-scan
_exptl_absorpt_process_details sadabs
_exptl_crystal_colour orange
_exptl_crystal_density_diffrn 2.619
_exptl_crystal_density_meas ?
_exptl_crystal_description plate
_exptl_crystal_F_000 2192
_exptl_crystal_size_max 0.050
_exptl_crystal_size_mid 0.030
_exptl_crystal_size_min 0.020
_refine_diff_density_max 1.267
_refine_diff_density_min -0.997
_refine_diff_density_rms 0.164
_refine_ls_extinction_method none
_refine_ls_goodness_of_fit_ref 1.014
_refine_ls_hydrogen_treatment undef
_refine_ls_matrix_type full
_refine_ls_number_parameters 327
_refine_ls_number_reflns 5409
_refine_ls_number_restraints 0
_refine_ls_restrained_S_all 1.014
_refine_ls_R_factor_all 0.0956
_refine_ls_R_factor_gt 0.0446
_refine_ls_shift/su_max 0.001
_refine_ls_shift/su_mean 0.000
_refine_ls_structure_factor_coef Fsqd
_refine_ls_weighting_details 'w=1/[\s^2^(Fo^2^)+(0.0420P)^2^+5.3536P] where P=(Fo^2^+2Fc^2^)/3'
_refine_ls_weighting_scheme calc
_refine_ls_wR_factor_gt 0.0864
_refine_ls_wR_factor_ref 0.1041
_reflns_number_gt 3346
_reflns_number_total 5409
_reflns_threshold_expression 'I > 2\s(I)'
_cod_data_source_file c9ce00313d1.cif
_cod_data_source_block compound-1
_cod_depositor_comments
;
The following automatic conversions were performed:

'_exptl_crystal_density_meas' value 'not measured' was changed to '?'
- the value is perceived as not measured.

Automatic conversion script
Id: cif_fix_values 4973 2017-02-22 13:04:09Z antanas 

 Adding full bibliography for 7232618.cif.
;
_cod_database_code 7232618
_shelx_space_group_comment
;
The symmetry employed for this shelxl refinement is uniquely defined
by the following loop, which should always be used as a source of
symmetry information in preference to the above space-group names.
They are only intended as comments.
;

loop_
_space_group_symop_operation_xyz
'x, y, z'
'-x, y+1/2, -z+1/2'
'-x, -y, -z'
'x, -y-1/2, z-1/2'

loop_
_atom_site_label
_atom_site_type_symbol
_atom_site_fract_x
_atom_site_fract_y
_atom_site_fract_z
_atom_site_U_iso_or_equiv
_atom_site_adp_type
_atom_site_occupancy
_atom_site_site_symmetry_order
_atom_site_calc_flag
_atom_site_refinement_flags_posn
_atom_site_refinement_flags_adp
C1 C 0.0006(4) 0.8147(4) 0.6799(10) 0.030(2) Uani 1 1 d . .
C2 C -0.0396(4) 0.7694(4) 0.7623(11) 0.036(2) Uani 1 1 d . .
H2 H -0.022052 0.731727 0.826280 0.044 Uiso 1 1 calc R U
C3 C -0.1062(5) 0.7788(6) 0.7518(13) 0.051(3) Uani 1 1 d . .
H3 H -0.132973 0.747252 0.806974 0.061 Uiso 1 1 calc R U
C4 C -0.1326(5) 0.8349(6) 0.6594(13) 0.054(3) Uani 1 1 d . .
H4 H -0.177202 0.840979 0.651428 0.065 Uiso 1 1 calc R U
C5 C -0.0928(5) 0.8824(5) 0.5781(13) 0.051(3) Uani 1 1 d . .
H5 H -0.110473 0.920663 0.516778 0.061 Uiso 1 1 calc R U
C6 C -0.0267(5) 0.8723(4) 0.5892(11) 0.040(2) Uani 1 1 d . .
H6 H 0.000074 0.904181 0.535679 0.048 Uiso 1 1 calc R U
C7 C 0.4822(4) 0.6844(4) 0.2460(11) 0.032(2) Uani 1 1 d . .
C8 C 0.5070(5) 0.6262(5) 0.1601(12) 0.046(2) Uani 1 1 d . .
H8 H 0.479069 0.597340 0.093027 0.055 Uiso 1 1 calc R U
C9 C 0.5725(6) 0.6109(6) 0.1731(15) 0.062(3) Uani 1 1 d . .
H9 H 0.588659 0.571890 0.116256 0.075 Uiso 1 1 calc R U
C10 C 0.6132(6) 0.6545(7) 0.2716(16) 0.071(3) Uani 1 1 d . .
H10 H 0.657233 0.644403 0.281416 0.085 Uiso 1 1 calc R U
C11 C 0.5904(5) 0.7126(7) 0.3560(16) 0.069(3) Uani 1 1 d . .
H11 H 0.618673 0.741757 0.421071 0.082 Uiso 1 1 calc R U
C12 C 0.5242(5) 0.7272(5) 0.3425(12) 0.047(3) Uani 1 1 d . .
H12 H 0.508349 0.766319 0.399503 0.057 Uiso 1 1 calc R U
C13 C 0.2465(4) 0.4743(4) 0.2750(11) 0.031(2) Uani 1 1 d . .
C14 C 0.2696(5) 0.4389(5) 0.1292(12) 0.046(2) Uani 1 1 d . .
H14 H 0.280844 0.463740 0.028881 0.055 Uiso 1 1 calc R U
C15 C 0.2760(5) 0.3664(5) 0.1334(14) 0.053(3) Uani 1 1 d . .
H15 H 0.291638 0.342856 0.036048 0.064 Uiso 1 1 calc R U
C16 C 0.2594(4) 0.3302(5) 0.2797(15) 0.053(3) Uani 1 1 d . .
H16 H 0.264489 0.281907 0.283830 0.064 Uiso 1 1 calc R U
C17 C 0.2348(5) 0.3654(5) 0.4232(14) 0.056(3) Uani 1 1 d . .
H17 H 0.221701 0.340209 0.520955 0.067 Uiso 1 1 calc R U
C18 C 0.2296(5) 0.4369(4) 0.4225(13) 0.047(3) Uani 1 1 d . .
H18 H 0.214831 0.460041 0.521457 0.057 Uiso 1 1 calc R U
C19 C 0.4297(5) 0.4696(6) 0.3255(13) 0.048(3) Uani 1 1 d . .
C20 C 0.4697(6) 0.4082(6) 0.3382(16) 0.080(4) Uani 1 1 d . .
H20A H 0.507536 0.415155 0.271556 0.120 Uiso 1 1 calc R U
H20B H 0.445790 0.368840 0.290685 0.120 Uiso 1 1 calc R U
H20C H 0.482332 0.399565 0.460952 0.120 Uiso 1 1 calc R U
C21 C 0.0666(5) 1.0322(5) 0.8401(13) 0.043(2) Uani 1 1 d . .
C22 C 0.0431(6) 1.0938(5) 0.9322(15) 0.067(3) Uani 1 1 d . .
H22A H 0.063292 1.134913 0.887128 0.100 Uiso 1 1 calc R U
H22B H 0.053598 1.089655 1.057717 0.100 Uiso 1 1 calc R U
H22C H -0.002955 1.097365 0.912333 0.100 Uiso 1 1 calc R U
Cu1 Cu 0.11757(6) 0.76903(8) 0.41531(17) 0.0679(5) Uani 1 1 d . .
Cu2 Cu 0.13654(7) 0.90275(7) 0.7126(2) 0.0716(5) Uani 1 1 d . .
Cu3 Cu 0.24488(7) 0.88549(7) 0.48947(18) 0.0647(4) Uani 1 1 d . .
Cu4 Cu 0.36557(6) 0.77749(8) 0.44233(17) 0.0603(4) Uani 1 1 d . .
Cu5 Cu 0.34658(7) 0.60265(7) 0.2742(2) 0.0723(5) Uani 1 1 d . .
Cu6 Cu 0.24048(7) 0.60976(7) 0.56992(18) 0.0614(4) Uani 1 1 d . .
I1 I 0.24168(3) 0.74502(3) 0.49540(7) 0.03157(16) Uani 1 1 d . .
I2 I 0.34516(3) 0.58532(3) 0.78361(8) 0.04292(18) Uani 1 1 d . .
I3 I 0.14075(3) 0.58050(3) 0.76820(8) 0.04643(19) Uani 1 1 d . .
N1 N 0.4008(4) 0.5179(5) 0.3143(14) 0.069(3) Uani 1 1 d . .
N2 N 0.0851(4) 0.9860(4) 0.7712(12) 0.055(2) Uani 1 1 d . .
S1 S 0.08565(11) 0.80026(11) 0.6873(3) 0.0314(5) Uani 1 1 d . .
S2 S 0.39847(11) 0.70256(11) 0.2323(3) 0.0347(5) Uani 1 1 d . .
S3 S 0.24185(11) 0.56760(11) 0.2757(3) 0.0350(5) Uani 1 1 d . .

loop_
_atom_site_aniso_label
_atom_site_aniso_U_11
_atom_site_aniso_U_22
_atom_site_aniso_U_33
_atom_site_aniso_U_23
_atom_site_aniso_U_13
_atom_site_aniso_U_12
C1 0.027(5) 0.040(5) 0.023(5) -0.014(4) 0.012(4) -0.011(4)
C2 0.042(6) 0.033(5) 0.034(5) 0.000(4) 0.003(4) -0.007(4)
C3 0.034(6) 0.072(8) 0.047(6) -0.003(5) 0.007(5) -0.012(5)
C4 0.033(6) 0.080(8) 0.050(7) 0.003(6) 0.000(5) 0.013(6)
C5 0.044(7) 0.059(7) 0.050(6) -0.001(5) 0.005(5) 0.015(6)
C6 0.048(7) 0.030(5) 0.043(6) 0.003(4) 0.007(5) 0.003(5)
C7 0.039(6) 0.029(5) 0.030(5) 0.000(4) 0.000(4) 0.006(4)
C8 0.042(6) 0.050(7) 0.046(6) -0.003(5) 0.008(5) 0.003(5)
C9 0.051(8) 0.071(8) 0.066(8) 0.009(6) 0.022(6) 0.028(6)
C10 0.036(7) 0.102(11) 0.075(9) 0.014(8) 0.002(6) 0.007(7)
C11 0.033(7) 0.094(10) 0.079(8) -0.003(7) 0.005(6) -0.016(6)
C12 0.044(6) 0.057(7) 0.042(6) -0.002(5) 0.004(5) -0.008(5)
C13 0.025(5) 0.020(4) 0.047(6) 0.000(4) 0.004(4) -0.001(4)
C14 0.056(7) 0.037(6) 0.043(6) 0.000(4) 0.003(5) -0.004(5)
C15 0.061(8) 0.030(6) 0.069(7) -0.009(5) 0.016(6) 0.005(5)
C16 0.033(6) 0.030(6) 0.097(9) -0.008(6) 0.006(6) 0.006(4)
C17 0.061(8) 0.044(7) 0.062(7) 0.020(5) 0.010(6) -0.001(6)
C18 0.062(7) 0.024(5) 0.057(7) -0.001(4) 0.014(5) 0.007(5)
C19 0.039(6) 0.048(7) 0.058(7) 0.002(5) 0.007(5) 0.005(5)
C20 0.097(11) 0.061(8) 0.084(9) 0.018(6) 0.019(7) 0.038(7)
C21 0.041(6) 0.040(6) 0.048(6) 0.011(5) -0.003(5) -0.002(5)
C22 0.071(9) 0.056(7) 0.074(8) -0.010(6) 0.014(6) 0.014(6)
Cu1 0.0387(8) 0.1146(13) 0.0503(8) -0.0360(8) -0.0002(6) 0.0133(8)
Cu2 0.0397(9) 0.0386(8) 0.1366(14) -0.0164(8) 0.0044(8) -0.0047(6)
Cu3 0.0821(11) 0.0509(8) 0.0620(9) -0.0097(7) 0.0137(7) -0.0039(7)
Cu4 0.0416(8) 0.0894(11) 0.0503(8) -0.0237(7) 0.0067(6) -0.0081(7)
Cu5 0.0394(9) 0.0416(8) 0.1360(14) 0.0044(8) 0.0046(8) -0.0017(6)
Cu6 0.0760(11) 0.0458(8) 0.0630(9) -0.0023(6) 0.0085(7) -0.0020(7)
I1 0.0293(3) 0.0320(3) 0.0336(3) 0.0029(3) 0.0033(2) -0.0005(3)
I2 0.0438(4) 0.0413(4) 0.0437(4) -0.0033(3) 0.0033(3) 0.0063(3)
I3 0.0466(4) 0.0495(4) 0.0440(4) -0.0096(3) 0.0098(3) -0.0091(3)
N1 0.038(6) 0.046(6) 0.123(9) 0.006(6) 0.002(5) 0.002(5)
N2 0.048(6) 0.033(5) 0.085(7) -0.007(5) 0.011(5) 0.005(4)
S1 0.0316(13) 0.0326(12) 0.0304(12) 0.0000(9) 0.0047(9) 0.0003(10)
S2 0.0324(13) 0.0331(13) 0.0388(13) -0.0022(10) 0.0025(10) 0.0039(10)
S3 0.0370(13) 0.0261(12) 0.0418(13) -0.0016(10) 0.0032(10) 0.0021(10)

loop_
_atom_type_symbol
_atom_type_description
_atom_type_scat_dispersion_real
_atom_type_scat_dispersion_imag
_atom_type_scat_source
C C 0.0033 0.0016 'International Tables Vol C Tables 4.2.6.8 and 6.1.1.4'
H H 0.0000 0.0000 'International Tables Vol C Tables 4.2.6.8 and 6.1.1.4'
Cu Cu 0.3201 1.2651 'International Tables Vol C Tables 4.2.6.8 and 6.1.1.4'
I I -0.4742 1.8119 'International Tables Vol C Tables 4.2.6.8 and 6.1.1.4'
N N 0.0061 0.0033 'International Tables Vol C Tables 4.2.6.8 and 6.1.1.4'
S S 0.1246 0.1234 'International Tables Vol C Tables 4.2.6.8 and 6.1.1.4'

loop_
_geom_angle_atom_site_label_1
_geom_angle_atom_site_label_2
_geom_angle_atom_site_label_3
_geom_angle
_geom_angle_site_symmetry_1
_geom_angle_site_symmetry_3
C2 C1 C6 118.5(8) . .
C2 C1 S1 120.7(7) . .
C6 C1 S1 120.8(7) . .
C1 C2 C3 121.0(9) . .
C1 C2 H2 119.5 . .
C3 C2 H2 119.5 . .
C4 C3 C2 119.8(9) . .
C4 C3 H3 120.1 . .
C2 C3 H3 120.1 . .
C3 C4 C5 120.3(10) . .
C3 C4 H4 119.9 . .
C5 C4 H4 119.9 . .
C6 C5 C4 119.2(9) . .
C6 C5 H5 120.4 . .
C4 C5 H5 120.4 . .
C5 C6 C1 121.1(9) . .
C5 C6 H6 119.5 . .
C1 C6 H6 119.5 . .
C12 C7 C8 118.8(9) . .
C12 C7 S2 120.4(7) . .
C8 C7 S2 120.8(7) . .
C9 C8 C7 121.1(10) . .
C9 C8 H8 119.5 . .
C7 C8 H8 119.5 . .
C10 C9 C8 118.7(11) . .
C10 C9 H9 120.6 . .
C8 C9 H9 120.6 . .
C9 C10 C11 121.6(11) . .
C9 C10 H10 119.2 . .
C11 C10 H10 119.2 . .
C10 C11 C12 119.1(11) . .
C10 C11 H11 120.4 . .
C12 C11 H11 120.4 . .
C7 C12 C11 120.7(10) . .
C7 C12 H12 119.6 . .
C11 C12 H12 119.6 . .
C18 C13 C14 119.4(8) . .
C18 C13 S3 120.0(7) . .
C14 C13 S3 120.5(7) . .
C13 C14 C15 120.1(9) . .
C13 C14 H14 119.9 . .
C15 C14 H14 119.9 . .
C16 C15 C14 119.9(9) . .
C16 C15 H15 120.0 . .
C14 C15 H15 120.0 . .
C15 C16 C17 119.8(9) . .
C15 C16 H16 120.1 . .
C17 C16 H16 120.1 . .
C18 C17 C16 120.8(9) . .
C18 C17 H17 119.6 . .
C16 C17 H17 119.6 . .
C17 C18 C13 119.9(9) . .
C17 C18 H18 120.1 . .
C13 C18 H18 120.1 . .
N1 C19 C20 177.7(12) . .
C19 C20 H20A 109.5 . .
C19 C20 H20B 109.5 . .
H20A C20 H20B 109.5 . .
C19 C20 H20C 109.5 . .
H20A C20 H20C 109.5 . .
H20B C20 H20C 109.5 . .
N2 C21 C22 179.0(12) . .
C21 C22 H22A 109.5 . .
C21 C22 H22B 109.5 . .
H22A C22 H22B 109.5 . .
C21 C22 H22C 109.5 . .
H22A C22 H22C 109.5 . .
H22B C22 H22C 109.5 . .
S1 Cu1 S1 139.46(12) 4_575 .
S1 Cu1 I1 108.48(8) 4_575 .
S1 Cu1 I1 99.45(7) . .
N2 Cu2 S1 118.1(3) . .
N2 Cu2 S3 105.8(3) . 4_576
S1 Cu2 S3 132.79(10) . 4_576
N2 Cu2 Cu3 131.6(3) . .
S1 Cu2 Cu3 103.14(8) . .
S3 Cu2 Cu3 52.16(7) 4_576 .
S3 Cu3 I1 111.56(7) 4_576 .
S3 Cu3 I2 120.20(8) 4_576 4_575
I1 Cu3 I2 103.65(5) . 4_575
S3 Cu3 I3 114.34(8) 4_576 4_575
I1 Cu3 I3 103.22(5) . 4_575
I2 Cu3 I3 101.96(5) 4_575 4_575
S3 Cu3 Cu2 50.47(7) 4_576 .
I1 Cu3 Cu2 94.84(5) . .
I2 Cu3 Cu2 161.51(6) 4_575 .
I3 Cu3 Cu2 73.37(5) 4_575 .
S3 Cu3 Cu5 49.44(7) 4_576 4_576
I1 Cu3 Cu5 94.74(5) . 4_576
I2 Cu3 Cu5 81.82(5) 4_575 4_576
I3 Cu3 Cu5 160.05(6) 4_575 4_576
Cu2 Cu3 Cu5 96.78(6) . 4_576
S2 Cu4 S2 133.30(11) . 4_576
S2 Cu4 I1 106.20(8) . .
S2 Cu4 I1 98.00(7) 4_576 .
S2 Cu4 I2 109.25(8) . 4_575
S2 Cu4 I2 105.71(7) 4_576 4_575
I1 Cu4 I2 98.60(5) . 4_575
N1 Cu5 S2 116.8(3) . .
N1 Cu5 S3 106.9(3) . .
S2 Cu5 S3 136.31(10) . .
N1 Cu5 Cu3 123.6(3) . 4_575
S2 Cu5 Cu3 99.47(8) . 4_575
S3 Cu5 Cu3 51.37(7) . 4_575
S3 Cu6 I1 97.82(7) . .
S3 Cu6 I3 119.88(8) . .
I1 Cu6 I3 109.82(5) . .
S3 Cu6 I2 117.17(8) . .
I1 Cu6 I2 106.39(5) . .
I3 Cu6 I2 104.77(5) . .
Cu1 I1 Cu6 101.45(5) . .
Cu1 I1 Cu4 147.97(5) . .
Cu6 I1 Cu4 106.04(5) . .
Cu1 I1 Cu3 81.21(5) . .
Cu6 I1 Cu3 168.76(5) . .
Cu4 I1 Cu3 75.04(5) . .
Cu6 I2 Cu3 71.66(5) . 4_576
Cu6 I2 Cu4 100.67(4) . 4_576
Cu3 I2 Cu4 71.29(4) 4_576 4_576
Cu6 I3 Cu3 71.37(5) . 4_576
C19 N1 Cu5 175.4(10) . .
C21 N2 Cu2 162.6(9) . .
C1 S1 Cu2 109.2(3) . .
C1 S1 Cu1 111.7(3) . 4_576
Cu2 S1 Cu1 109.62(10) . 4_576
C1 S1 Cu1 110.2(3) . .
Cu2 S1 Cu1 98.73(10) . .
Cu1 S1 Cu1 116.51(10) 4_576 .
C7 S2 Cu5 107.6(3) . .
C7 S2 Cu4 114.4(3) . .
Cu5 S2 Cu4 106.43(11) . .
C7 S2 Cu4 109.5(3) . 4_575
Cu5 S2 Cu4 98.94(10) . 4_575
Cu4 S2 Cu4 118.26(10) . 4_575
C13 S3 Cu5 104.1(3) . .
C13 S3 Cu2 107.4(3) . 4_575
Cu5 S3 Cu2 145.99(11) . 4_575
C13 S3 Cu3 112.2(3) . 4_575
Cu5 S3 Cu3 79.19(9) . 4_575
Cu2 S3 Cu3 77.37(9) 4_575 4_575
C13 S3 Cu6 110.4(3) . .
Cu5 S3 Cu6 87.66(9) . .
Cu2 S3 Cu6 93.12(10) 4_575 .
Cu3 S3 Cu6 137.31(11) 4_575 .

loop_
_geom_bond_atom_site_label_1
_geom_bond_atom_site_label_2
_geom_bond_distance
_geom_bond_site_symmetry_2
C1 C2 1.371(11) .
C1 C6 1.401(11) .
C1 S1 1.779(8) .
C2 C3 1.388(13) .
C2 H2 0.9300 .
C3 C4 1.376(13) .
C3 H3 0.9300 .
C4 C5 1.389(14) .
C4 H4 0.9300 .
C5 C6 1.379(12) .
C5 H5 0.9300 .
C6 H6 0.9300 .
C7 C12 1.374(11) .
C7 C8 1.397(12) .
C7 S2 1.765(9) .
C8 C9 1.387(13) .
C8 H8 0.9300 .
C9 C10 1.375(15) .
C9 H9 0.9300 .
C10 C11 1.375(16) .
C10 H10 0.9300 .
C11 C12 1.398(14) .
C11 H11 0.9300 .
C12 H12 0.9300 .
C13 C18 1.378(12) .
C13 C14 1.392(12) .
C13 S3 1.789(8) .
C14 C15 1.396(12) .
C14 H14 0.9300 .
C15 C16 1.358(14) .
C15 H15 0.9300 .
C16 C17 1.389(13) .
C16 H16 0.9300 .
C17 C18 1.373(12) .
C17 H17 0.9300 .
C18 H18 0.9300 .
C19 N1 1.103(11) .
C19 C20 1.437(14) .
C20 H20A 0.9600 .
C20 H20B 0.9600 .
C20 H20C 0.9600 .
C21 N2 1.104(11) .
C21 C22 1.462(14) .
C22 H22A 0.9600 .
C22 H22B 0.9600 .
C22 H22C 0.9600 .
Cu1 S1 2.240(2) 4_575
Cu1 S1 2.258(2) .
Cu1 I1 2.6491(14) .
Cu2 N2 1.977(9) .
Cu2 S1 2.230(2) .
Cu2 S3 2.279(3) 4_576
Cu2 Cu3 2.883(2) .
Cu3 S3 2.334(3) 4_576
Cu3 I1 2.6903(15) .
Cu3 I2 2.7066(16) 4_575
Cu3 I3 2.7343(16) 4_575
Cu3 Cu5 2.934(2) 4_576
Cu4 S2 2.262(3) .
Cu4 S2 2.282(2) 4_576
Cu4 I1 2.6869(14) .
Cu4 I2 2.9062(16) 4_575
Cu5 N1 1.986(9) .
Cu5 S2 2.223(3) .
Cu5 S3 2.269(3) .
Cu6 S3 2.354(3) .
Cu6 I1 2.6494(14) .
Cu6 I3 2.6635(16) .
Cu6 I2 2.6729(16) .
